data_7227822
loop_
_publ_author_name
'Mol\<canov, Kre\<simir'
'Koji\'c-Prodi\'c, Biserka'

_publ_section_title
;
 Spin pairing, electrostatic and dipolar interactions influence stacking
 of radical anions in alkali salts of
 4,5-dichloro-3,6-dioxocyclohexa-1,4-diene-1,2-dicarbonitrile (DDQ)
;
_journal_issue 13
_journal_name_full CrystEngComm
_journal_page_first 1801
_journal_paper_doi 10.1039/C7CE00261K
_journal_volume 19
_journal_year 2017
_chemical_compound_source 'synthesis as described'
_chemical_formula_moiety '(C8 Cl2 Cs1 N2 O2)4, O'
_chemical_formula_sum 'C32 Cl8 Cs4 N8 O9'
_chemical_formula_weight 1455.64
_space_group_IT_number 29
_space_group_name_Hall 'P 2c -2b'
_space_group_name_H-M_alt 'P b c 21'
_symmetry_cell_setting orthorhombic
_symmetry_Int_Tables_number 29
_symmetry_space_group_name_Hall 'P 2c -2b'
_symmetry_space_group_name_H-M 'P b c 21'
_audit_creation_date 2015-03-24T15:26:49-00:00
_audit_creation_method 'WinGX routine CIF_UPDATE'
_audit_update_record
;
2017-02-03 deposited with the CCDC.
2017-03-08 downloaded from the CCDC.
;
_cell_angle_alpha 90
_cell_angle_beta 90
_cell_angle_gamma 90
_cell_formula_units_Z 4
_cell_length_a 13.2615(3)
_cell_length_b 18.7662(3)
_cell_length_c 16.7948(2)
_cell_measurement_reflns_used 10051
_cell_measurement_temperature 293(2)
_cell_measurement_theta_max 75.7551
_cell_measurement_theta_min 3.3298
_cell_measurement_wavelength 1.54179
_cell_volume 4179.69(13)
_computing_cell_refinement
;
        CrysAlisPro, Agilent Technologies,
        Version 1.171.36.20 (release 27-06-2012 CrysAlis171 .NET)
        (compiled Jul 11 2012,15:38:31)
;
_computing_data_collection
;
        CrysAlisPro, Agilent Technologies,
        Version 1.171.36.20 (release 27-06-2012 CrysAlis171 .NET)
        (compiled Jul 11 2012,15:38:31)
;
_computing_data_reduction
;
        CrysAlisPro, Agilent Technologies,
        Version 1.171.36.20 (release 27-06-2012 CrysAlis171 .NET)
        (compiled Jul 11 2012,15:38:31)
;
_computing_molecular_graphics 'Ortep-3 for Windows (Farrugia, 1997)'
_computing_publication_material 'WinGX publication routines (Farrugia, 1999)'
_computing_structure_refinement 'SHELXL-2013 (Sheldrick, 2013)'
_diffrn_ambient_temperature 293(2)
_diffrn_detector_area_resol_mean 10.4323
_diffrn_measured_fraction_theta_full 0.999
_diffrn_measured_fraction_theta_max 0.989
_diffrn_measurement_device_type 'Xcalibur, Ruby, Nova'
_diffrn_measurement_method '\w scans'
_diffrn_orient_matrix_UB_11 -0.0679949
_diffrn_orient_matrix_UB_12 -0.0616913
_diffrn_orient_matrix_UB_13 -0.0279475
_diffrn_orient_matrix_UB_21 0.0896172
_diffrn_orient_matrix_UB_22 -0.0518381
_diffrn_orient_matrix_UB_23 0.0068638
_diffrn_orient_matrix_UB_31 -0.028917
_diffrn_orient_matrix_UB_32 -0.015725
_diffrn_orient_matrix_UB_33 0.0871046
_diffrn_radiation_monochromator mirror
_diffrn_radiation_probe x-ray
_diffrn_radiation_type CuK\a
_diffrn_radiation_wavelength 1.54179
_diffrn_reflns_av_R_equivalents 0.037
_diffrn_reflns_av_unetI/netI 0.0435
_diffrn_reflns_Laue_measured_fraction_full 0.999
_diffrn_reflns_Laue_measured_fraction_max 0.989
_diffrn_reflns_limit_h_max 15
_diffrn_reflns_limit_h_min -16
_diffrn_reflns_limit_k_max 22
_diffrn_reflns_limit_k_min -23
_diffrn_reflns_limit_l_max 20
_diffrn_reflns_limit_l_min -10
_diffrn_reflns_number 14407
_diffrn_reflns_point_group_measured_fraction_full 0.999
_diffrn_reflns_point_group_measured_fraction_max 0.989
_diffrn_reflns_theta_full 67.68
_diffrn_reflns_theta_max 75.937
_diffrn_reflns_theta_min 3.332
_exptl_absorpt_coefficient_mu 32.243
_exptl_absorpt_correction_T_max 0.997
_exptl_absorpt_correction_T_min 0.98
_exptl_absorpt_correction_type analytical
_exptl_absorpt_process_details
;
        CrysAlisPro, Agilent Technologies,
        Version 1.171.36.20 (release 27-06-2012 CrysAlis171 .NET)
        (compiled Jul 11 2012,15:38:31)
Analytical numeric absorption correction using a multifaceted crystal
                        model based on expressions derived by R.C. Clark & J.S.
        (Clark, R. C. & Reid, J. S. (1995). Acta Cryst. A51, 887-897)
;
_exptl_crystal_colour 'dark red'
_exptl_crystal_density_diffrn 2.313
_exptl_crystal_density_method 'not measured'
_exptl_crystal_description prism
_exptl_crystal_F_000 3173
_exptl_crystal_size_max 0.2538
_exptl_crystal_size_mid 0.065
_exptl_crystal_size_min 0.0187
_refine_diff_density_max 3.051
_refine_diff_density_min -2.609
_refine_diff_density_rms 0.205
_refine_ls_abs_structure_details
;
 Refined as an inversion twin.
;
_refine_ls_abs_structure_Flack 0.445(11)
_refine_ls_extinction_method none
_refine_ls_goodness_of_fit_ref 1.018
_refine_ls_hydrogen_treatment undef
_refine_ls_matrix_type full
_refine_ls_number_parameters 551
_refine_ls_number_reflns 5624
_refine_ls_number_restraints 1
_refine_ls_restrained_S_all 1.018
_refine_ls_R_factor_all 0.0517
_refine_ls_R_factor_gt 0.0506
_refine_ls_shift/su_max 0
_refine_ls_shift/su_mean 0
_refine_ls_structure_factor_coef Fsqd
_refine_ls_weighting_details 'w=1/[\s^2^(Fo^2^)+(0.1112P)^2^] where P=(Fo^2^+2Fc^2^)/3'
_refine_ls_weighting_scheme calc
_refine_ls_wR_factor_gt 0.1296
_refine_ls_wR_factor_ref 0.1314
_reflns_number_gt 5466
_reflns_number_total 5624
_reflns_threshold_expression 'I > 2\s(I)'
_cod_data_source_file c7ce00261k2.cif
_cod_data_source_block csddq-mecoet-rt-1
_cod_depositor_comments 'Adding full bibliography for 7227819--7227824.cif.'
_cod_database_code 7227822

loop_
_symmetry_equiv_pos_site_id
_symmetry_equiv_pos_as_xyz
1 x,y,z
2 -x,-y,1/2+z
3 -x,1/2+y,z
4 x,1/2-y,1/2+z

loop_
_atom_site_label
_atom_site_type_symbol
_atom_site_fract_x
_atom_site_fract_y
_atom_site_fract_z
_atom_site_U_iso_or_equiv
_atom_site_adp_type
_atom_site_occupancy
_atom_site_calc_flag
Cs1 Cs 0.47254(5) 0.08095(3) 0.60368(4) 0.04074(17) Uani 1 d
Cs2 Cs 0.13814(5) 0.17787(3) 0.60662(3) 0.03628(17) Uani 1 d
Cs3 Cs 0.36543(5) -0.09198(3) 0.39590(5) 0.04285(19) Uani 1 d
Cs4 Cs -0.04083(5) 0.18712(3) 0.89297(4) 0.03734(17) Uani 1 d
Cl1A Cl 0.6131(2) 0.27142(15) 0.56325(16) 0.0470(6) Uani 1 d
Cl2A Cl 0.7051(2) 0.16981(13) 0.69358(19) 0.0460(6) Uani 1 d
O1A O 0.7330(6) 0.2401(4) 0.8463(5) 0.0424(17) Uani 1 d
O2A O 0.5744(6) 0.4164(4) 0.6235(5) 0.0410(17) Uani 1 d
N1A N 0.6743(10) 0.3898(7) 0.9627(7) 0.055(3) Uani 1 d
N2A N 0.5586(8) 0.5220(6) 0.7921(7) 0.049(2) Uani 1 d
C1A C 0.6978(7) 0.2803(5) 0.7964(6) 0.0281(17) Uani 1 d
C2A C 0.6674(7) 0.3521(5) 0.8137(5) 0.0274(17) Uani 1 d
C3A C 0.6278(6) 0.3988(5) 0.7576(5) 0.0238(17) Uani 1 d
C4A C 0.6106(7) 0.3763(5) 0.6742(6) 0.0299(18) Uani 1 d
C5A C 0.6374(8) 0.3016(6) 0.6573(6) 0.032(2) Uani 1 d
C6A C 0.6781(7) 0.2567(6) 0.7131(6) 0.0335(19) Uani 1 d
C7A C 0.6723(8) 0.3736(5) 0.8961(7) 0.0335(19) Uani 1 d
C8A C 0.5907(8) 0.4680(6) 0.7771(6) 0.035(2) Uani 1 d
Cl1B Cl 0.6617(3) -0.1822(2) 0.51159(18) 0.0592(8) Uani 1 d
Cl2B Cl 0.6959(2) -0.02475(15) 0.57319(16) 0.0450(6) Uani 1 d
O1B O 0.6747(6) -0.0125(4) 0.7464(5) 0.0378(16) Uani 1 d
O2B O 0.6214(7) -0.2819(5) 0.6396(6) 0.050(2) Uani 1 d
N1B N 0.5832(8) -0.0927(6) 0.9180(6) 0.047(2) Uani 1 d
N2B N 0.5318(10) -0.2944(7) 0.8380(9) 0.061(3) Uani 1 d
C1B C 0.6567(7) -0.0741(5) 0.7206(6) 0.0276(17) Uani 1 d
C2B C 0.6216(7) -0.1309(5) 0.7715(6) 0.0284(17) Uani 1 d
C3B C 0.6079(7) -0.1995(5) 0.7454(6) 0.0301(18) Uani 1 d
C4B C 0.6288(7) -0.2209(6) 0.6628(7) 0.032(2) Uani 1 d
C5B C 0.6525(7) -0.1610(6) 0.6100(6) 0.0338(19) Uani 1 d
C6B C 0.6674(7) -0.0932(6) 0.6365(6) 0.0302(18) Uani 1 d
C7B C 0.5998(7) -0.1110(5) 0.8523(6) 0.0305(18) Uani 1 d
C8B C 0.5681(9) -0.2514(6) 0.7972(8) 0.043(2) Uani 1 d
Cl1C Cl 0.2068(3) 0.09811(14) 0.79722(19) 0.0490(6) Uani 1 d
Cl2C Cl 0.1091(2) -0.00467(18) 0.92461(16) 0.0491(6) Uani 1 d
O1C O 0.0693(6) -0.1470(5) 0.8618(5) 0.0412(16) Uani 1 d
O2C O 0.2384(6) 0.0288(4) 0.6428(5) 0.0362(15) Uani 1 d
N1C N 0.0606(8) -0.2554(6) 0.6986(6) 0.045(2) Uani 1 d
N2C N 0.1881(9) -0.1233(6) 0.5275(6) 0.044(2) Uani 1 d
C1C C 0.1088(7) -0.1070(5) 0.8124(5) 0.0293(18) Uani 1 d
C2C C 0.1286(6) -0.1297(5) 0.7297(5) 0.0235(16) Uani 1 d
C3C C 0.1713(6) -0.0845(5) 0.6743(5) 0.0239(16) Uani 1 d
C4C C 0.1988(7) -0.0117(5) 0.6926(5) 0.0271(17) Uani 1 d
C5C C 0.1795(8) 0.0111(5) 0.7743(6) 0.0316(19) Uani 1 d
C6C C 0.1363(7) -0.0335(6) 0.8302(6) 0.033(2) Uani 1 d
C7C C 0.0922(7) -0.1988(5) 0.7111(5) 0.0276(17) Uani 1 d
C8C C 0.1801(7) -0.1059(5) 0.5940(6) 0.0286(17) Uani 1 d
Cl1D Cl 0.19982(18) 0.20356(11) 0.40232(14) 0.0345(4) Uani 1 d
Cl2D Cl 0.1734(2) 0.04289(14) 0.46173(15) 0.0426(6) Uani 1 d
O1D O 0.1241(8) -0.0539(4) 0.3308(6) 0.048(2) Uani 1 d
O2D O 0.1769(6) 0.2175(4) 0.2315(4) 0.0317(14) Uani 1 d
N1D N 0.0328(12) -0.0625(8) 0.1342(9) 0.072(4) Uani 1 d
N2D N 0.0800(9) 0.1392(7) 0.0591(6) 0.051(3) Uani 1 d
C1D C 0.1318(8) 0.0096(5) 0.3106(7) 0.033(2) Uani 1 d
C2D C 0.1093(7) 0.0312(5) 0.2281(6) 0.0299(18) Uani 1 d
C3D C 0.1240(6) 0.0998(5) 0.2029(5) 0.0261(17) Uani 1 d
C4D C 0.1587(6) 0.1559(5) 0.2551(6) 0.0271(17) Uani 1 d
C5D C 0.1712(7) 0.1349(5) 0.3383(5) 0.0256(16) Uani 1 d
C6D C 0.1580(7) 0.0663(5) 0.3634(6) 0.0288(17) Uani 1 d
C7D C 0.0690(9) -0.0216(6) 0.1766(8) 0.044(2) Uani 1 d
C8D C 0.1006(7) 0.1208(5) 0.1227(6) 0.0315(19) Uani 1 d
O3 O 0.0705(11) -0.1949(6) 1.0186(6) 0.072(3) Uani 1 d

loop_
_atom_site_aniso_label
_atom_site_aniso_U_11
_atom_site_aniso_U_22
_atom_site_aniso_U_33
_atom_site_aniso_U_23
_atom_site_aniso_U_13
_atom_site_aniso_U_12
Cs1 0.0562(4) 0.0315(3) 0.0345(3) 0.0008(3) 0.0027(3) 0.0046(2)
Cs2 0.0567(4) 0.0292(3) 0.0229(3) -0.0052(2) 0.0027(2) -0.0022(2)
Cs3 0.0539(4) 0.0313(3) 0.0434(4) 0.0001(3) 0.0168(3) 0.0017(2)
Cs4 0.0520(3) 0.0317(3) 0.0283(3) 0.0009(2) -0.0085(3) -0.0071(2)
Cl1A 0.0652(16) 0.0486(14) 0.0272(12) -0.0048(10) -0.0064(11) -0.0123(12)
Cl2A 0.0626(15) 0.0285(11) 0.0470(14) -0.0068(10) -0.0039(12) 0.0030(10)
O1A 0.053(4) 0.037(4) 0.037(4) 0.008(3) -0.003(3) 0.001(3)
O2A 0.041(4) 0.040(4) 0.041(4) 0.009(3) -0.021(3) 0.000(3)
N1A 0.077(8) 0.063(7) 0.024(5) -0.004(5) -0.002(5) 0.001(6)
N2A 0.054(6) 0.040(5) 0.052(6) -0.002(5) 0.004(5) 0.005(4)
C1A 0.030(4) 0.033(4) 0.022(4) 0.007(3) 0.004(3) -0.001(3)
C2A 0.033(4) 0.029(4) 0.020(4) 0.000(3) 0.004(3) 0.001(3)
C3A 0.024(4) 0.028(4) 0.019(4) 0.006(3) 0.002(3) 0.001(3)
C4A 0.030(4) 0.035(5) 0.024(5) 0.005(4) -0.006(3) -0.006(4)
C5A 0.042(5) 0.029(4) 0.025(4) 0.001(4) -0.004(4) -0.011(4)
C6A 0.038(4) 0.033(5) 0.030(4) -0.006(4) 0.004(4) -0.005(4)
C7A 0.047(5) 0.031(4) 0.022(5) -0.005(4) 0.006(4) 0.002(4)
C8A 0.037(5) 0.039(5) 0.029(5) 0.003(4) 0.003(4) -0.004(4)
Cl1B 0.0731(18) 0.080(2) 0.0244(12) -0.0203(13) 0.0016(13) 0.0063(16)
Cl2B 0.0515(13) 0.0506(14) 0.0329(11) 0.0184(11) 0.0129(11) 0.0095(11)
O1B 0.045(4) 0.027(3) 0.041(4) -0.006(3) 0.012(3) 0.000(3)
O2B 0.063(5) 0.035(4) 0.053(5) -0.017(4) -0.005(4) -0.008(4)
N1B 0.051(5) 0.066(6) 0.025(4) 0.001(4) 0.013(4) 0.011(5)
N2B 0.071(7) 0.052(6) 0.060(7) 0.020(6) -0.002(6) -0.020(6)
C1B 0.029(4) 0.030(4) 0.024(4) -0.007(4) 0.007(3) 0.008(3)
C2B 0.028(4) 0.032(4) 0.025(4) -0.005(4) -0.005(3) 0.005(3)
C3B 0.031(4) 0.029(4) 0.030(5) -0.005(4) 0.001(4) -0.005(3)
C4B 0.029(4) 0.035(5) 0.033(5) -0.012(4) -0.006(3) -0.004(3)
C5B 0.034(4) 0.043(5) 0.025(4) -0.014(4) 0.002(4) 0.002(4)
C6B 0.032(4) 0.039(5) 0.019(4) -0.002(4) 0.002(3) 0.005(4)
C7B 0.029(4) 0.033(4) 0.030(5) 0.006(4) 0.002(4) 0.000(3)
C8B 0.046(5) 0.034(5) 0.048(6) 0.008(5) -0.014(5) -0.004(4)
Cl1C 0.0706(17) 0.0316(12) 0.0446(14) -0.0105(10) -0.0037(12) -0.0029(11)
Cl2C 0.0643(16) 0.0614(17) 0.0215(10) -0.0129(11) 0.0048(10) 0.0054(13)
O1C 0.050(4) 0.051(4) 0.023(3) 0.009(3) 0.009(3) -0.002(3)
O2C 0.044(4) 0.034(3) 0.031(3) 0.008(3) -0.004(3) 0.001(3)
N1C 0.053(5) 0.042(5) 0.039(5) -0.004(4) -0.008(4) -0.001(4)
N2C 0.062(6) 0.053(6) 0.018(4) -0.002(4) -0.003(4) 0.004(5)
C1C 0.034(4) 0.038(5) 0.016(4) -0.001(4) 0.002(3) -0.003(4)
C2C 0.022(4) 0.035(5) 0.014(4) 0.003(3) 0.004(3) 0.004(3)
C3C 0.025(4) 0.028(4) 0.019(4) -0.002(3) -0.003(3) 0.004(3)
C4C 0.035(4) 0.027(4) 0.019(4) 0.003(3) -0.008(3) 0.002(3)
C5C 0.042(5) 0.027(4) 0.026(4) 0.000(3) -0.008(4) 0.004(4)
C6C 0.038(5) 0.041(5) 0.019(4) 0.003(4) -0.004(3) 0.001(4)
C7C 0.035(4) 0.030(4) 0.018(4) 0.003(3) 0.000(3) 0.002(3)
C8C 0.037(4) 0.029(4) 0.020(4) 0.004(3) 0.000(3) 0.001(3)
Cl1D 0.0530(11) 0.0289(9) 0.0216(9) -0.0051(8) 0.0004(9) -0.0015(8)
Cl2D 0.0724(17) 0.0356(11) 0.0197(10) 0.0079(8) 0.0071(10) 0.0049(11)
O1D 0.076(6) 0.027(3) 0.043(4) 0.007(3) 0.006(4) -0.017(3)
O2D 0.047(4) 0.026(3) 0.023(3) 0.008(2) -0.006(3) 0.002(3)
N1D 0.089(9) 0.059(7) 0.070(9) -0.024(7) -0.013(7) -0.036(7)
N2D 0.053(5) 0.068(7) 0.031(5) -0.004(5) -0.011(4) 0.013(5)
C1D 0.044(5) 0.022(4) 0.033(5) 0.005(4) 0.005(4) -0.006(3)
C2D 0.031(4) 0.027(4) 0.032(5) -0.007(4) 0.002(4) -0.009(3)
C3D 0.027(4) 0.032(4) 0.019(4) -0.003(3) -0.008(3) 0.003(3)
C4D 0.027(4) 0.025(4) 0.030(4) -0.002(4) -0.003(3) 0.000(3)
C5D 0.033(4) 0.027(4) 0.017(4) -0.002(3) -0.002(3) 0.004(3)
C6D 0.038(4) 0.027(4) 0.022(4) 0.001(4) 0.005(4) 0.000(3)
C7D 0.053(6) 0.042(6) 0.038(6) -0.013(5) -0.003(5) -0.009(5)
C8D 0.033(4) 0.039(4) 0.023(5) 0.002(3) -0.010(3) 0.005(4)
O3 0.114(9) 0.070(7) 0.032(5) -0.001(4) 0.010(6) -0.016(6)

loop_
_atom_type_symbol
_atom_type_description
_atom_type_scat_dispersion_real
_atom_type_scat_dispersion_imag
_atom_type_scat_source
C C 0.0181 0.0091 'International Tables Vol C Tables 4.2.6.8 and 6.1.1.4'
Cl Cl 0.3639 0.7018 'International Tables Vol C Tables 4.2.6.8 and 6.1.1.4'
Cs Cs -0.7457 7.9052 'International Tables Vol C Tables 4.2.6.8 and 6.1.1.4'
N N 0.0311 0.018 'International Tables Vol C Tables 4.2.6.8 and 6.1.1.4'
O O 0.0492 0.0322 'International Tables Vol C Tables 4.2.6.8 and 6.1.1.4'

loop_
_exptl_crystal_face_index_h
_exptl_crystal_face_index_k
_exptl_crystal_face_index_l
_exptl_crystal_face_perp_dist
0 -1 11 0.0068
0 1 -11 0.0119
9 1 0 0.0962
-3 -2 10 0.0396
0 -12 -2 0.0246
0 12 1 0.0396

loop_
_geom_angle_atom_site_label_1
_geom_angle_atom_site_label_2
_geom_angle_atom_site_label_3
_geom_angle
_geom_angle_site_symmetry_1
_geom_angle_site_symmetry_3
O2B Cs1 O2A 138.9(2) 3_655 3_645
O2B Cs1 N1B 92.4(3) 3_655 2_654
O2A Cs1 N1B 97.1(3) 3_645 2_654
O2B Cs1 O2C 79.6(2) 3_655 .
O2A Cs1 O2C 60.56(19) 3_645 .
N1B Cs1 O2C 89.8(3) 2_654 .
O2B Cs1 N2A 92.5(3) 3_655 3_645
O2A Cs1 N2A 63.8(2) 3_645 3_645
N1B Cs1 N2A 154.7(3) 2_654 3_645
O2C Cs1 N2A 66.7(2) . 3_645
O2B Cs1 Cl2B 149.9(2) 3_655 .
O2A Cs1 Cl2B 68.87(15) 3_645 .
N1B Cs1 Cl2B 95.1(2) 2_654 .
O2C Cs1 Cl2B 129.41(14) . .
N2A Cs1 Cl2B 93.1(2) 3_645 .
O2B Cs1 N1A 108.5(3) 3_655 4_554
O2A Cs1 N1A 111.2(2) 3_645 4_554
N1B Cs1 N1A 61.6(3) 2_654 4_554
O2C Cs1 N1A 150.0(2) . 4_554
N2A Cs1 N1A 138.9(3) 3_645 4_554
Cl2B Cs1 N1A 51.8(2) . 4_554
O2B Cs1 C8A 104.2(3) 3_655 3_645
O2A Cs1 C8A 46.7(2) 3_645 3_645
N1B Cs1 C8A 138.7(3) 2_654 3_645
O2C Cs1 C8A 57.6(2) . 3_645
N2A Cs1 C8A 17.6(3) 3_645 3_645
Cl2B Cs1 C8A 89.01(16) . 3_645
N1A Cs1 C8A 140.4(3) 4_554 3_645
O2B Cs1 Cl2A 83.0(2) 3_655 .
O2A Cs1 Cl2A 122.90(17) 3_645 .
N1B Cs1 Cl2A 122.7(2) 2_654 .
O2C Cs1 Cl2A 143.70(15) . .
N2A Cs1 Cl2A 82.60(19) 3_645 .
Cl2B Cs1 Cl2A 68.43(7) . .
N1A Cs1 Cl2A 66.1(2) 4_554 .
C8A Cs1 Cl2A 97.01(17) 3_645 .
O2B Cs1 Cl1A 57.2(2) 3_655 .
O2A Cs1 Cl1A 163.61(14) 3_645 .
N1B Cs1 Cl1A 83.3(2) 2_654 .
O2C Cs1 Cl1A 135.79(13) . .
N2A Cs1 Cl1A 119.85(19) 3_645 .
Cl2B Cs1 Cl1A 94.75(7) . .
N1A Cs1 Cl1A 54.6(2) 4_554 .
C8A Cs1 Cl1A 137.32(18) 3_645 .
Cl2A Cs1 Cl1A 46.79(6) . .
O2B Cs1 Cs2 43.1(2) 3_655 .
O2A Cs1 Cs2 100.78(14) 3_645 .
N1B Cs1 Cs2 76.8(2) 2_654 .
O2C Cs1 Cs2 40.95(12) . .
N2A Cs1 Cs2 90.09(19) 3_645 .
Cl2B Cs1 Cs2 166.25(6) . .
N1A Cs1 Cs2 129.3(2) 4_554 .
C8A Cs1 Cs2 89.98(16) 3_645 .
Cl2A Cs1 Cs2 125.28(4) . .
Cl1A Cs1 Cs2 95.27(5) . .
O2B Cs1 Cs3 126.7(2) 3_655 .
O2A Cs1 Cs3 51.78(16) 3_645 .
N1B Cs1 Cs3 45.4(2) 2_654 .
O2C Cs1 Cs3 71.30(14) . .
N2A Cs1 Cs3 114.14(18) 3_645 .
Cl2B Cs1 Cs3 77.04(5) . .
N1A Cs1 Cs3 81.4(2) 4_554 .
C8A Cs1 Cs3 96.55(17) 3_645 .
Cl2A Cs1 Cs3 142.51(5) . .
Cl1A Cs1 Cs3 125.75(4) . .
Cs2 Cs1 Cs3 89.461(16) . .
O2D Cs2 O3 115.0(3) 4 2_554
O2D Cs2 O2C 112.6(2) 4 .
O3 Cs2 O2C 123.3(3) 2_554 .
O2D Cs2 N1D 118.8(3) 4 2
O3 Cs2 N1D 60.7(4) 2_554 2
O2C Cs2 N1D 70.6(3) . 2
O2D Cs2 N1C 63.2(2) 4 3
O3 Cs2 N1C 58.7(3) 2_554 3
O2C Cs2 N1C 125.6(2) . 3
N1D Cs2 N1C 67.6(4) 2 3
O2D Cs2 O2B 63.8(2) 4 3_655
O3 Cs2 O2B 153.8(3) 2_554 3_655
O2C Cs2 O2B 76.4(2) . 3_655
N1D Cs2 O2B 144.8(3) 2 3_655
N1C Cs2 O2B 127.0(2) 3 3_655
O2D Cs2 Cl2D 162.01(16) 4 .
O3 Cs2 Cl2D 82.3(2) 2_554 .
O2C Cs2 Cl2D 56.14(15) . .
N1D Cs2 Cl2D 72.9(3) 2 .
N1C Cs2 Cl2D 134.24(19) 3 .
O2B Cs2 Cl2D 98.62(15) 3_655 .
O2D Cs2 Cl1D 124.11(15) 4 .
O3 Cs2 Cl1D 74.7(2) 2_554 .
O2C Cs2 Cl1D 102.04(15) . .
N1D Cs2 Cl1D 113.4(3) 2 .
N1C Cs2 Cl1D 125.67(19) 3 .
O2B Cs2 Cl1D 84.79(19) 3_655 .
Cl2D Cs2 Cl1D 53.46(5) . .
O2D Cs2 N2D 63.7(2) 4 4
O3 Cs2 N2D 67.2(3) 2_554 4
O2C Cs2 N2D 167.4(2) . 4
N1D Cs2 N2D 122.0(4) 2 4
N1C Cs2 N2D 64.7(3) 3 4
O2B Cs2 N2D 91.5(2) 3_655 4
Cl2D Cs2 N2D 123.81(18) . 4
Cl1D Cs2 N2D 72.95(18) . 4
O2D Cs2 Cl1C 66.54(15) 4 .
O3 Cs2 Cl1C 132.2(2) 2_554 .
O2C Cs2 Cl1C 50.41(15) . .
N1D Cs2 Cl1C 76.7(3) 2 .
N1C Cs2 Cl1C 86.8(2) 3 .
O2B Cs2 Cl1C 73.00(19) 3_655 .
Cl2D Cs2 Cl1C 106.03(6) . .
Cl1D Cs2 Cl1C 147.52(7) . .
N2D Cs2 Cl1C 129.62(17) 4 .
O2D Cs2 C4B 48.2(2) 4 3_655
O3 Cs2 C4B 142.2(3) 2_554 3_655
O2C Cs2 C4B 93.1(2) . 3_655
N1D Cs2 C4B 154.1(3) 2 3_655
N1C Cs2 C4B 110.4(2) 3 3_655
O2B Cs2 C4B 18.5(2) 3_655 3_655
Cl2D Cs2 C4B 115.22(16) . 3_655
Cl1D Cs2 C4B 89.11(17) . 3_655
N2D Cs2 C4B 75.5(2) 4 3_655
Cl1C Cs2 C4B 77.36(19) . 3_655
O2D Cs2 C8D 46.1(2) 4 4
O3 Cs2 C8D 79.5(3) 2_554 4
O2C Cs2 C8D 156.61(19) . 4
N1D Cs2 C8D 124.9(3) 2 4
N1C Cs2 C8D 59.2(2) 3 4
O2B Cs2 C8D 83.6(2) 3_655 4
Cl2D Cs2 C8D 140.60(16) . 4
Cl1D Cs2 C8D 87.95(16) . 4
N2D Cs2 C8D 17.6(2) 4 4
Cl1C Cs2 C8D 112.09(15) . 4
C4B Cs2 C8D 65.7(2) 3_655 4
O1A Cs3 N2B 67.9(3) 2_654 4_544
O1A Cs3 O1B 105.0(2) 2_654 2_654
N2B Cs3 O1B 106.3(3) 4_544 2_654
O1A Cs3 N2C 74.1(2) 2_654 .
N2B Cs3 N2C 125.2(3) 4_544 .
O1B Cs3 N2C 121.0(2) 2_654 .
O1A Cs3 N2A 121.2(2) 2_654 4_554
N2B Cs3 N2A 65.2(3) 4_544 4_554
O1B Cs3 N2A 59.1(2) 2_654 4_554
N2C Cs3 N2A 164.7(3) . 4_554
O1A Cs3 O1D 73.6(2) 2_654 .
N2B Cs3 O1D 132.5(3) 4_544 .
O1B Cs3 O1D 58.40(19) 2_654 .
N2C Cs3 O1D 65.6(2) . .
N2A Cs3 O1D 117.4(2) 4_554 .
O1A Cs3 N1B 163.4(2) 2_654 2_654
N2B Cs3 N1B 123.2(3) 4_544 2_654
O1B Cs3 N1B 61.3(2) 2_654 2_654
N2C Cs3 N1B 104.0(3) . 2_654
N2A Cs3 N1B 61.8(3) 4_554 2_654
O1D Cs3 N1B 90.5(2) . 2_654
O1A Cs3 Cl2D 112.79(15) 2_654 .
N2B Cs3 Cl2D 179.1(3) 4_544 .
O1B Cs3 Cl2D 73.02(15) 2_654 .
N2C Cs3 Cl2D 55.71(19) . .
N2A Cs3 Cl2D 113.93(19) 4_554 .
O1D Cs3 Cl2D 47.63(16) . .
N1B Cs3 Cl2D 56.07(19) 2_654 .
O1A Cs3 Cl1A 68.67(16) 2_654 3_645
N2B Cs3 Cl1A 74.1(3) 4_544 3_645
O1B Cs3 Cl1A 173.21(14) 2_654 3_645
N2C Cs3 Cl1A 55.70(19) . 3_645
N2A Cs3 Cl1A 126.0(2) 4_554 3_645
O1D Cs3 Cl1A 116.16(14) . 3_645
N1B Cs3 Cl1A 124.37(16) 2_654 3_645
Cl2D Cs3 Cl1A 106.64(6) . 3_645
O1A Cs3 Cl2A 48.08(16) 2_654 2_654
N2B Cs3 Cl2A 69.2(3) 4_544 2_654
O1B Cs3 Cl2A 59.98(14) 2_654 2_654
N2C Cs3 Cl2A 110.84(18) . 2_654
N2A Cs3 Cl2A 82.8(2) 4_554 2_654
O1D Cs3 Cl2A 64.57(16) . 2_654
N1B Cs3 Cl2A 120.91(16) 2_654 2_654
Cl2D Cs3 Cl2A 110.73(6) . 2_654
Cl1A Cs3 Cl2A 114.66(6) 3_645 2_654
O1A Cs3 C7B 148.3(2) 2_654 2_654
N2B Cs3 C7B 120.6(3) 4_544 2_654
O1B Cs3 C7B 44.1(2) 2_654 2_654
N2C Cs3 C7B 112.7(2) . 2_654
N2A Cs3 C7B 55.4(2) 4_554 2_654
O1D Cs3 C7B 81.27(18) . 2_654
N1B Cs3 C7B 17.3(2) 2_654 2_654
Cl2D Cs3 C7B 58.55(14) . 2_654
Cl1A Cs3 C7B 141.69(16) 3_645 2_654
Cl2A Cs3 C7B 103.60(16) 2_654 2_654
O1A Cs3 C1D 90.3(2) 2_654 .
N2B Cs3 C1D 139.1(3) 4_544 .
O1B Cs3 C1D 44.6(2) 2_654 .
N2C Cs3 C1D 76.5(2) . .
N2A Cs3 C1D 102.9(2) 4_554 .
O1D Cs3 C1D 18.12(19) . .
N1B Cs3 C1D 73.4(2) 2_654 .
Cl2D Cs3 C1D 40.73(17) . .
Cl1A Cs3 C1D 131.05(16) 3_645 .
Cl2A Cs3 C1D 70.49(17) 2_654 .
C7B Cs3 C1D 63.2(2) 2_654 .
O1D Cs4 O3 144.1(3) 2 3
O1D Cs4 O1C 137.2(2) 2 3
O3 Cs4 O1C 52.7(3) 3 3
O1D Cs4 N2C 72.8(3) 2 2
O3 Cs4 N2C 73.1(3) 3 2
O1C Cs4 N2C 114.1(2) 3 2
O1D Cs4 O1A 80.1(2) 2 1_455
O3 Cs4 O1A 80.1(3) 3 1_455
O1C Cs4 O1A 63.4(2) 3 1_455
N2C Cs4 O1A 74.0(2) 2 1_455
O1D Cs4 N2D 104.4(3) 2 1_556
O3 Cs4 N2D 71.5(3) 3 1_556
O1C Cs4 N2D 117.2(3) 3 1_556
N2C Cs4 N2D 66.7(3) 2 1_556
O1A Cs4 N2D 136.5(3) 1_455 1_556
O1D Cs4 N1C 84.3(3) 2 3
O3 Cs4 N1C 114.4(3) 3 3
O1C Cs4 N1C 61.9(2) 3 3
N2C Cs4 N1C 137.3(3) 2 3
O1A Cs4 N1C 66.8(2) 1_455 3
N2D Cs4 N1C 155.7(3) 1_556 3
O1D Cs4 C7C 97.3(2) 2 3
O3 Cs4 C7C 97.1(2) 3 3
O1C Cs4 C7C 45.0(2) 3 3
N2C Cs4 C7C 131.8(2) 2 3
O1A Cs4 C7C 57.9(2) 1_455 3
N2D Cs4 C7C 155.6(3) 1_556 3
N1C Cs4 C7C 17.7(2) 3 3
O1D Cs4 Cl1D 142.5(2) 2 4
O3 Cs4 Cl1D 72.0(3) 3 4
O1C Cs4 Cl1D 65.02(15) 3 4
N2C Cs4 Cl1D 133.00(19) 2 4
O1A Cs4 Cl1D 128.26(14) 1_455 4
N2D Cs4 Cl1D 73.0(2) 1_556 4
N1C Cs4 Cl1D 86.23(18) 3 4
C7C Cs4 Cl1D 83.07(14) 3 4
O1D Cs4 Cl1C 79.1(2) 2 .
O3 Cs4 Cl1C 132.6(3) 3 .
O1C Cs4 Cl1C 115.98(16) 3 .
N2C Cs4 Cl1C 128.5(2) 2 .
O1A Cs4 Cl1C 141.56(16) 1_455 .
N2D Cs4 Cl1C 80.2(2) 1_556 .
N1C Cs4 Cl1C 79.24(17) 3 .
C7C Cs4 Cl1C 93.40(15) 3 .
Cl1D Cs4 Cl1C 63.54(5) 4 .
O1D Cs4 Cs3 47.8(2) 2 2
O3 Cs4 Cs3 98.6(3) 3 2
O1C Cs4 Cs3 105.49(15) 3 2
N2C Cs4 Cs3 44.73(19) 2 2
O1A Cs4 Cs3 43.00(14) 1_455 2
N2D Cs4 Cs3 109.3(2) 1_556 2
N1C Cs4 Cs3 93.41(17) 3 2
C7C Cs4 Cs3 93.37(14) 3 2
Cl1D Cs4 Cs3 169.37(4) 4 2
Cl1C Cs4 Cs3 126.84(4) . 2
O1D Cs4 Cs2 150.39(19) 2 4
O3 Cs4 Cs2 37.3(3) 3 4
O1C Cs4 Cs2 71.20(14) 3 4
N2C Cs4 Cs2 88.42(19) 2 4
O1A Cs4 Cs2 117.13(15) 1_455 4
N2D Cs4 Cs2 46.2(2) 1_556 4
N1C Cs4 Cs2 123.92(18) 3 4
C7C Cs4 Cs2 112.20(14) 3 4
Cl1D Cs4 Cs2 45.30(4) 4 4
Cl1C Cs4 Cs2 96.31(4) . 4
Cs3 Cs4 Cs2 128.750(18) 2 4
C5A Cl1A Cs3 116.4(4) . 3_655
C5A Cl1A Cs1 102.8(3) . .
Cs3 Cl1A Cs1 138.06(7) 3_655 .
C6A Cl2A Cs3 98.3(4) . 2_655
C6A Cl2A Cs1 109.0(4) . .
Cs3 Cl2A Cs1 89.25(7) 2_655 .
C1A O1A Cs3 124.2(7) . 2_655
C1A O1A Cs4 135.0(6) . 1_655
Cs3 O1A Cs4 92.8(2) 2_655 1_655
C4A O2A Cs1 138.0(7) . 3_655
C7A N1A Cs1 130.9(10) . 4
C8A N2A Cs3 138.9(9) . 4
C8A N2A Cs1 97.5(9) . 3_655
Cs3 N2A Cs1 105.3(3) 4 3_655
O1A C1A C2A 123.3(9) . .
O1A C1A C6A 121.9(10) . .
C2A C1A C6A 114.8(8) . .
C3A C2A C1A 124.1(9) . .
C3A C2A C7A 119.4(9) . .
C1A C2A C7A 116.3(8) . .
C2A C3A C8A 123.3(9) . .
C2A C3A C4A 121.3(8) . .
C8A C3A C4A 115.1(8) . .
O2A C4A C5A 122.8(9) . .
O2A C4A C3A 122.6(9) . .
C5A C4A C3A 114.6(8) . .
C6A C5A C4A 123.3(9) . .
C6A C5A Cl1A 120.1(9) . .
C4A C5A Cl1A 116.6(8) . .
C5A C6A C1A 121.8(10) . .
C5A C6A Cl2A 122.7(8) . .
C1A C6A Cl2A 115.4(8) . .
N1A C7A C2A 178.4(12) . .
N2A C8A C3A 178.0(12) . .
N2A C8A Cs1 64.9(8) . 3_655
C3A C8A Cs1 114.7(6) . 3_655
C5B Cl1B Cs2 79.4(4) . 3_645
C6B Cl2B Cs1 98.3(3) . .
C1B O1B Cs3 142.6(6) . 2_655
C4B O2B Cs1 158.7(9) . 3_645
C4B O2B Cs2 100.9(8) . 3_645
Cs1 O2B Cs2 100.1(3) 3_645 3_645
C7B N1B Cs1 166.7(9) . 2_655
C7B N1B Cs3 98.8(8) . 2_655
Cs1 N1B Cs3 94.5(3) 2_655 2_655
C8B N2B Cs3 157.1(11) . 4_545
O1B C1B C2B 122.3(9) . .
O1B C1B C6B 122.6(9) . .
C2B C1B C6B 115.0(9) . .
C3B C2B C7B 121.2(9) . .
C3B C2B C1B 123.1(9) . .
C7B C2B C1B 115.7(8) . .
C2B C3B C8B 120.0(10) . .
C2B C3B C4B 122.2(9) . .
C8B C3B C4B 117.7(10) . .
O2B C4B C5B 123.1(10) . .
O2B C4B C3B 123.1(11) . .
C5B C4B C3B 113.7(9) . .
O2B C4B Cs2 60.5(7) . 3_645
C5B C4B Cs2 93.4(6) . 3_645
C3B C4B Cs2 122.1(6) . 3_645
C6B C5B C4B 123.3(9) . .
C6B C5B Cl1B 121.7(9) . .
C4B C5B Cl1B 115.0(8) . .
C5B C6B C1B 122.0(10) . .
C5B C6B Cl2B 122.0(8) . .
C1B C6B Cl2B 116.0(8) . .
N1B C7B C2B 177.9(12) . .
N1B C7B Cs3 63.9(7) . 2_655
C2B C7B Cs3 114.0(6) . 2_655
N2B C8B C3B 177.2(13) . .
C5C Cl1C Cs2 98.1(4) . .
C5C Cl1C Cs4 108.2(4) . .
Cs2 Cl1C Cs4 88.66(7) . .
C1C O1C Cs4 139.0(7) . 3_545
C4C O2C Cs2 119.5(6) . .
C4C O2C Cs1 134.9(6) . .
Cs2 O2C Cs1 95.44(19) . .
C7C N1C Cs2 136.0(8) . 3_545
C7C N1C Cs4 98.2(7) . 3_545
Cs2 N1C Cs4 105.3(3) 3_545 3_545
C8C N2C Cs4 136.1(9) . 2_554
C8C N2C Cs3 131.2(9) . .
Cs4 N2C Cs3 91.6(2) 2_554 .
O1C C1C C6C 122.8(9) . .
O1C C1C C2C 122.2(9) . .
C6C C1C C2C 114.9(8) . .
C3C C2C C7C 123.6(8) . .
C3C C2C C1C 122.0(9) . .
C7C C2C C1C 114.2(8) . .
C2C C3C C8C 120.2(8) . .
C2C C3C C4C 122.7(8) . .
C8C C3C C4C 116.7(8) . .
O2C C4C C3C 122.6(9) . .
O2C C4C C5C 121.8(9) . .
C3C C4C C5C 115.6(8) . .
C6C C5C C4C 122.2(9) . .
C6C C5C Cl1C 120.8(8) . .
C4C C5C Cl1C 116.9(8) . .
C5C C6C C1C 122.5(9) . .
C5C C6C Cl2C 121.6(9) . .
C1C C6C Cl2C 115.8(8) . .
N1C C7C C2C 177.4(11) . .
N1C C7C Cs4 64.1(7) . 3_545
C2C C7C Cs4 113.6(6) . 3_545
N2C C8C C3C 179.6(13) . .
C5D Cl1D Cs2 116.7(3) . .
C5D Cl1D Cs4 101.1(3) . 4_554
Cs2 Cl1D Cs4 85.40(5) . 4_554
C6D Cl2D Cs2 117.4(3) . .
C6D Cl2D Cs3 88.3(3) . .
Cs2 Cl2D Cs3 140.65(9) . .
C1D O1D Cs4 161.4(8) . 2_554
C1D O1D Cs3 102.0(7) . .
Cs4 O1D Cs3 93.4(3) 2_554 .
C4D O2D Cs2 145.0(6) . 4_554
C7D N1D Cs2 147.5(13) . 2_554
C8D N2D Cs4 164.9(10) . 1_554
C8D N2D Cs2 91.7(8) . 4_554
Cs4 N2D Cs2 91.8(3) 1_554 4_554
O1D C1D C6D 124.3(11) . .
O1D C1D C2D 120.3(10) . .
C6D C1D C2D 115.4(8) . .
O1D C1D Cs3 59.8(7) . .
C6D C1D Cs3 86.7(6) . .
C2D C1D Cs3 129.7(6) . .
C3D C2D C7D 121.4(10) . .
C3D C2D C1D 121.4(8) . .
C7D C2D C1D 117.2(9) . .
C2D C3D C8D 121.1(9) . .
C2D C3D C4D 122.9(9) . .
C8D C3D C4D 116.0(9) . .
O2D C4D C3D 123.0(9) . .
O2D C4D C5D 122.2(9) . .
C3D C4D C5D 114.8(8) . .
C6D C5D C4D 122.3(9) . .
C6D C5D Cl1D 122.8(7) . .
C4D C5D Cl1D 114.8(7) . .
C5D C6D C1D 122.8(9) . .
C5D C6D Cl2D 121.4(8) . .
C1D C6D Cl2D 115.8(7) . .
N1D C7D C2D 177.0(16) . .
N2D C8D C3D 178.0(11) . .
N2D C8D Cs2 70.7(8) . 4_554
C3D C8D Cs2 108.0(6) . 4_554
Cs4 O3 Cs2 106.4(4) 3_545 2

loop_
_geom_bond_atom_site_label_1
_geom_bond_atom_site_label_2
_geom_bond_distance
_geom_bond_site_symmetry_2
Cs1 O2B 2.922(8) 3_655
Cs1 O2A 3.168(8) 3_645
Cs1 N1B 3.213(9) 2_654
Cs1 O2C 3.321(8) .
Cs1 N2A 3.377(12) 3_645
Cs1 Cl2B 3.601(3) .
Cs1 N1A 3.615(13) 4_554
Cs1 C8A 3.698(11) 3_645
Cs1 Cl2A 3.817(3) .
Cs1 Cl1A 4.088(3) .
Cs1 Cs2 4.7934(9) .
Cs1 Cs3 4.9726(10) .
Cs2 O2D 2.918(6) 4
Cs2 O3 3.154(14) 2_554
Cs2 O2C 3.156(7) .
Cs2 N1D 3.168(12) 2
Cs2 N1C 3.302(10) 3
Cs2 O2B 3.323(10) 3_655
Cs2 Cl2D 3.544(3) .
Cs2 Cl1D 3.560(3) .
Cs2 N2D 3.607(13) 4
Cs2 Cl1C 3.649(3) .
Cs2 C4B 3.748(10) 3_655
Cs2 C8D 3.821(10) 4
Cs3 O1A 3.182(8) 2_654
Cs3 N2B 3.219(11) 4_544
Cs3 O1B 3.231(7) 2_654
Cs3 N2C 3.281(11) .
Cs3 N2A 3.365(11) 4_554
Cs3 O1D 3.457(10) .
Cs3 N1B 3.550(12) 2_654
Cs3 Cl2D 3.757(3) .
Cs3 Cl1A 3.815(3) 3_645
Cs3 Cl2A 3.815(3) 2_654
Cs3 C7B 3.907(10) 2_654
Cs3 C1D 3.911(11) .
Cs4 O1D 2.926(8) 2
Cs4 O3 3.083(11) 3
Cs4 O1C 3.179(8) 3
Cs4 N2C 3.217(10) 2
Cs4 O1A 3.255(8) 1_455
Cs4 N2D 3.341(10) 1_556
Cs4 N1C 3.448(11) 3
Cs4 C7C 3.793(9) 3
Cs4 Cl1D 3.797(2) 4
Cs4 Cl1C 4.020(3) .
Cs4 Cs3 4.6605(9) 2
Cs4 Cs2 4.9927(9) 4
Cl1A C5A 1.709(10) .
Cl1A Cs3 3.815(3) 3_655
Cl2A C6A 1.701(11) .
Cl2A Cs3 3.815(3) 2_655
O1A C1A 1.221(13) .
O1A Cs3 3.182(8) 2_655
O1A Cs4 3.255(8) 1_655
O2A C4A 1.234(12) .
O2A Cs1 3.168(8) 3_655
N1A C7A 1.159(17) .
N1A Cs1 3.615(13) 4
N2A C8A 1.128(16) .
N2A Cs3 3.365(11) 4
N2A Cs1 3.377(12) 3_655
C1A C2A 1.437(13) .
C1A C6A 1.490(13) .
C2A C3A 1.390(13) .
C2A C7A 1.444(13) .
C3A C8A 1.427(14) .
C3A C4A 1.481(12) .
C4A C5A 1.473(14) .
C5A C6A 1.371(16) .
C8A Cs1 3.698(10) 3_655
Cl1B C5B 1.704(11) .
Cl1B Cs2 4.061(4) 3_645
Cl2B C6B 1.710(11) .
O1B C1B 1.257(12) .
O1B Cs3 3.231(7) 2_655
O2B C4B 1.213(12) .
O2B Cs1 2.922(8) 3_645
O2B Cs2 3.323(10) 3_645
N1B C7B 1.177(15) .
N1B Cs1 3.213(9) 2_655
N1B Cs3 3.551(12) 2_655
N2B C8B 1.162(18) .
N2B Cs3 3.219(11) 4_545
C1B C2B 1.444(14) .
C1B C6B 1.463(13) .
C2B C3B 1.374(14) .
C2B C7B 1.435(14) .
C3B C8B 1.409(15) .
C3B C4B 1.471(14) .
C4B C5B 1.468(16) .
C4B Cs2 3.748(10) 3_645
C5B C6B 1.362(15) .
C7B Cs3 3.907(10) 2_655
Cl1C C5C 1.716(10) .
Cl2C C6C 1.714(11) .
O1C C1C 1.236(13) .
O1C Cs4 3.179(8) 3_545
O2C C4C 1.247(12) .
N1C C7C 1.163(15) .
N1C Cs2 3.302(10) 3_545
N1C Cs4 3.448(11) 3_545
N2C C8C 1.168(15) .
N2C Cs4 3.217(10) 2_554
C1C C6C 1.459(14) .
C1C C2C 1.476(11) .
C2C C3C 1.380(12) .
C2C C7C 1.417(14) .
C3C C8C 1.413(13) .
C3C C4C 1.448(12) .
C4C C5C 1.460(13) .
C5C C6C 1.382(15) .
C7C Cs4 3.793(9) 3_545
Cl1D C5D 1.721(9) .
Cl1D Cs4 3.797(2) 4_554
Cl2D C6D 1.721(10) .
O1D C1D 1.244(13) .
O1D Cs4 2.926(8) 2_554
O2D C4D 1.245(12) .
O2D Cs2 2.918(6) 4_554
N1D C7D 1.152(17) .
N1D Cs2 3.168(12) 2_554
N2D C8D 1.156(15) .
N2D Cs4 3.340(10) 1_554
N2D Cs2 3.607(13) 4_554
C1D C6D 1.428(14) .
C1D C2D 1.473(15) .
C2D C3D 1.369(13) .
C2D C7D 1.420(14) .
C3D C8D 1.437(12) .
C3D C4D 1.445(12) .
C4D C5D 1.463(13) .
C5D C6D 1.365(13) .
C8D Cs2 3.821(10) 4_554
O3 Cs4 3.083(11) 3_545
O3 Cs2 3.154(14) 2

loop_
_geom_torsion_atom_site_label_1
_geom_torsion_atom_site_label_2
_geom_torsion_atom_site_label_3
_geom_torsion_atom_site_label_4
_geom_torsion
_geom_torsion_site_symmetry_1
_geom_torsion_site_symmetry_4
Cs3 O1A C1A C2A 119.8(9) 2_655 .
Cs4 O1A C1A C2A -100.6(11) 1_655 .
Cs3 O1A C1A C6A -57.0(11) 2_655 .
Cs4 O1A C1A C6A 82.6(12) 1_655 .
O1A C1A C2A C3A 179.5(9) . .
C6A C1A C2A C3A -3.5(13) . .
O1A C1A C2A C7A -5.3(14) . .
C6A C1A C2A C7A 171.7(8) . .
C1A C2A C3A C8A 174.9(9) . .
C7A C2A C3A C8A -0.2(14) . .
C1A C2A C3A C4A 2.0(14) . .
C7A C2A C3A C4A -173.1(8) . .
Cs1 O2A C4A C5A -169.1(7) 3_655 .
Cs1 O2A C4A C3A 12.9(16) 3_655 .
C2A C3A C4A O2A 179.1(9) . .
C8A C3A C4A O2A 5.6(13) . .
C2A C3A C4A C5A 0.8(13) . .
C8A C3A C4A C5A -172.6(8) . .
O2A C4A C5A C6A 179.7(10) . .
C3A C4A C5A C6A -2.1(14) . .
O2A C4A C5A Cl1A -1.4(13) . .
C3A C4A C5A Cl1A 176.8(7) . .
Cs3 Cl1A C5A C6A -149.0(7) 3_655 .
Cs1 Cl1A C5A C6A 46.3(9) . .
Cs3 Cl1A C5A C4A 32.1(9) 3_655 .
Cs1 Cl1A C5A C4A -132.6(7) . .
C4A C5A C6A C1A 0.5(15) . .
Cl1A C5A C6A C1A -178.3(7) . .
C4A C5A C6A Cl2A 178.0(7) . .
Cl1A C5A C6A Cl2A -0.8(13) . .
O1A C1A C6A C5A 179.2(10) . .
C2A C1A C6A C5A 2.2(13) . .
O1A C1A C6A Cl2A 1.6(12) . .
C2A C1A C6A Cl2A -175.4(7) . .
Cs3 Cl2A C6A C5A -143.6(8) 2_655 .
Cs1 Cl2A C6A C5A -51.5(9) . .
Cs3 Cl2A C6A C1A 34.0(7) 2_655 .
Cs1 Cl2A C6A C1A 126.1(6) . .
Cs3 N2A C8A Cs1 123.9(14) 4 3_655
C2A C3A C8A Cs1 171.6(7) . 3_655
C4A C3A C8A Cs1 -15.1(9) . 3_655
Cs3 O1B C1B C2B -16.6(16) 2_655 .
Cs3 O1B C1B C6B 162.0(7) 2_655 .
O1B C1B C2B C3B -175.6(9) . .
C6B C1B C2B C3B 5.7(13) . .
O1B C1B C2B C7B 5.4(13) . .
C6B C1B C2B C7B -173.3(8) . .
C7B C2B C3B C8B 2.5(14) . .
C1B C2B C3B C8B -176.5(9) . .
C7B C2B C3B C4B 179.5(9) . .
C1B C2B C3B C4B 0.5(14) . .
Cs1 O2B C4B C5B -116(2) 3_645 .
Cs2 O2B C4B C5B 73.4(11) 3_645 .
Cs1 O2B C4B C3B 60(3) 3_645 .
Cs2 O2B C4B C3B -111.2(10) 3_645 .
Cs1 O2B C4B Cs2 171(3) 3_645 3_645
C2B C3B C4B O2B 176.7(11) . .
C8B C3B C4B O2B -6.3(16) . .
C2B C3B C4B C5B -7.5(13) . .
C8B C3B C4B C5B 169.6(9) . .
C2B C3B C4B Cs2 103.2(10) . 3_645
C8B C3B C4B Cs2 -79.8(10) . 3_645
O2B C4B C5B C6B -175.6(11) . .
C3B C4B C5B C6B 8.6(14) . .
Cs2 C4B C5B C6B -118.9(9) 3_645 .
O2B C4B C5B Cl1B 3.7(15) . .
C3B C4B C5B Cl1B -172.2(7) . .
Cs2 C4B C5B Cl1B 60.4(6) 3_645 .
Cs2 Cl1B C5B C6B 124.7(9) 3_645 .
Cs2 Cl1B C5B C4B -54.6(7) 3_645 .
C4B C5B C6B C1B -2.7(15) . .
Cl1B C5B C6B C1B 178.1(7) . .
C4B C5B C6B Cl2B 179.5(7) . .
Cl1B C5B C6B Cl2B 0.3(13) . .
O1B C1B C6B C5B 176.7(9) . .
C2B C1B C6B C5B -4.7(14) . .
O1B C1B C6B Cl2B -5.4(13) . .
C2B C1B C6B Cl2B 173.3(7) . .
Cs1 Cl2B C6B C5B 115.8(8) . .
Cs1 Cl2B C6B C1B -62.2(7) . .
Cs1 N1B C7B Cs3 -179(4) 2_655 2_655
C3B C2B C7B Cs3 -176.5(7) . 2_655
C1B C2B C7B Cs3 2.5(10) . 2_655
Cs4 O1C C1C C6C -158.7(7) 3_545 .
Cs4 O1C C1C C2C 23.4(16) 3_545 .
O1C C1C C2C C3C 179.0(9) . .
C6C C1C C2C C3C 0.9(13) . .
O1C C1C C2C C7C 4.1(13) . .
C6C C1C C2C C7C -174.0(8) . .
C7C C2C C3C C8C 0.4(13) . .
C1C C2C C3C C8C -173.9(8) . .
C7C C2C C3C C4C 173.7(8) . .
C1C C2C C3C C4C -0.7(13) . .
Cs2 O2C C4C C3C 125.4(8) . .
Cs1 O2C C4C C3C -98.8(10) . .
Cs2 O2C C4C C5C -56.2(10) . .
Cs1 O2C C4C C5C 79.6(12) . .
C2C C3C C4C O2C 179.2(8) . .
C8C C3C C4C O2C -7.4(13) . .
C2C C3C C4C C5C 0.7(12) . .
C8C C3C C4C C5C 174.2(8) . .
O2C C4C C5C C6C -179.6(9) . .
C3C C4C C5C C6C -1.1(13) . .
O2C C4C C5C Cl1C 3.9(12) . .
C3C C4C C5C Cl1C -177.7(7) . .
Cs2 Cl1C C5C C6C -141.8(8) . .
Cs4 Cl1C C5C C6C -50.5(9) . .
Cs2 Cl1C C5C C4C 34.8(7) . .
Cs4 Cl1C C5C C4C 126.1(7) . .
C4C C5C C6C C1C 1.4(15) . .
Cl1C C5C C6C C1C 177.9(8) . .
C4C C5C C6C Cl2C -177.1(7) . .
Cl1C C5C C6C Cl2C -0.6(12) . .
O1C C1C C6C C5C -179.4(10) . .
C2C C1C C6C C5C -1.3(14) . .
O1C C1C C6C Cl2C -0.8(13) . .
C2C C1C C6C Cl2C 177.3(7) . .
Cs2 N1C C7C Cs4 122.2(11) 3_545 3_545
C3C C2C C7C Cs4 166.4(6) . 3_545
C1C C2C C7C Cs4 -18.8(9) . 3_545
Cs4 O1D C1D C6D 84(3) 2_554 .
Cs3 O1D C1D C6D -61.4(12) . .
Cs4 O1D C1D C2D -93(3) 2_554 .
Cs3 O1D C1D C2D 121.1(9) . .
Cs4 O1D C1D Cs3 145(3) 2_554 .
O1D C1D C2D C3D -175.4(10) . .
C6D C1D C2D C3D 6.9(14) . .
Cs3 C1D C2D C3D -101.1(10) . .
O1D C1D C2D C7D 6.5(16) . .
C6D C1D C2D C7D -171.2(10) . .
Cs3 C1D C2D C7D 80.7(11) . .
C7D C2D C3D C8D -1.1(15) . .
C1D C2D C3D C8D -179.1(9) . .
C7D C2D C3D C4D 175.9(10) . .
C1D C2D C3D C4D -2.1(14) . .
Cs2 O2D C4D C3D 21.5(17) 4_554 .
Cs2 O2D C4D C5D -158.6(7) 4_554 .
C2D C3D C4D O2D 176.3(9) . .
C8D C3D C4D O2D -6.6(14) . .
C2D C3D C4D C5D -3.6(13) . .
C8D C3D C4D C5D 173.5(8) . .
O2D C4D C5D C6D -175.3(9) . .
C3D C4D C5D C6D 4.6(13) . .
O2D C4D C5D Cl1D 6.5(12) . .
C3D C4D C5D Cl1D -173.6(6) . .
Cs2 Cl1D C5D C6D -21.7(9) . .
Cs4 Cl1D C5D C6D -112.1(8) 4_554 .
Cs2 Cl1D C5D C4D 156.5(6) . .
Cs4 Cl1D C5D C4D 66.1(7) 4_554 .
C4D C5D C6D C1D 0.4(15) . .
Cl1D C5D C6D C1D 178.4(8) . .
C4D C5D C6D Cl2D 179.8(7) . .
Cl1D C5D C6D Cl2D -2.1(12) . .
O1D C1D C6D C5D 176.3(11) . .
C2D C1D C6D C5D -6.1(15) . .
Cs3 C1D C6D C5D 126.8(9) . .
O1D C1D C6D Cl2D -3.2(15) . .
C2D C1D C6D Cl2D 174.4(7) . .
Cs3 C1D C6D Cl2D -52.7(6) . .
Cs2 Cl2D C6D C5D 25.2(10) . .
Cs3 Cl2D C6D C5D -123.7(8) . .
Cs2 Cl2D C6D C1D -155.3(7) . .
Cs3 Cl2D C6D C1D 55.8(8) . .
Cs4 N2D C8D Cs2 -103(4) 1_554 4_554
C2D C3D C8D Cs2 174.6(7) . 4_554
C4D C3D C8D Cs2 -2.6(9) . 4_554
